data_7720221
loop_
_publ_author_name
'Zhang, Guoqi'
'Mei, Haiyu'
'Kanina, Amy'
'Chocho, Marilyn'
'Hiyaev, Paulina'
'Cheng, Shu-Yuan'
'Neary, Michelle C.'

_publ_section_title
;
 Isomers of 2,2':6',2&#x2033;-terpyridine and 2,6-dipyrazin-2-ylpyridine
 with aliphatic substituents: synthesis, coordination chemistry, and
 catalytic and anticancer activities.
;
_journal_issue 7
_journal_name_full 'Dalton transactions (Cambridge, England : 2003)'
_journal_page_first 2855
_journal_page_last 2867
_journal_paper_doi 10.1039/d5dt02824h
_journal_volume 55
_journal_year 2026
_chemical_formula_sum 'C17 H17 N5'
_chemical_formula_weight 291.36
_space_group_IT_number 62
_space_group_name_Hall '-P 2ac 2n'
_space_group_name_H-M_alt 'P n m a'
_symmetry_cell_setting orthorhombic
_symmetry_space_group_name_H-M 'P n m a'
_atom_sites_solution_hydrogens geom
_atom_sites_solution_primary direct
_atom_sites_solution_secondary difmap
_audit_creation_method SHELXL-97
_audit_update_record
;
2025-10-22 deposited with the CCDC.	2026-01-09 downloaded from the CCDC.
;
_cell_angle_alpha 90.00
_cell_angle_beta 90.00
_cell_angle_gamma 90.00
_cell_formula_units_Z 4
_cell_length_a 13.3655(18)
_cell_length_b 6.9938(8)
_cell_length_c 16.633(2)
_cell_measurement_reflns_used 4325
_cell_measurement_temperature 296(2)
_cell_measurement_theta_max 25.03
_cell_measurement_theta_min 2.88
_cell_volume 1554.8(3)
_computing_cell_refinement 'Bruker SAINT'
_computing_data_collection 'Bruker APEX2'
_computing_data_reduction 'Bruker SAINT'
_computing_molecular_graphics 'Bruker SHELXTL'
_computing_publication_material 'Bruker SHELXTL'
_computing_structure_refinement 'SHELXL-97 (Sheldrick, 2008)'
_computing_structure_solution 'SHELXS-97 (Sheldrick, 2008)'
_diffrn_ambient_temperature 296(2)
_diffrn_measured_fraction_theta_full 0.994
_diffrn_measured_fraction_theta_max 0.992
_diffrn_measurement_device_type 'Bruker cmos'
_diffrn_measurement_method '\f and \w scans'
_diffrn_radiation_monochromator graphite
_diffrn_radiation_source 'fine-focus sealed tube'
_diffrn_radiation_type MoK\a
_diffrn_radiation_wavelength 0.71073
_diffrn_reflns_av_R_equivalents 0.0623
_diffrn_reflns_av_sigmaI/netI 0.0591
_diffrn_reflns_limit_h_max 16
_diffrn_reflns_limit_h_min -16
_diffrn_reflns_limit_k_max 7
_diffrn_reflns_limit_k_min -8
_diffrn_reflns_limit_l_max 20
_diffrn_reflns_limit_l_min -20
_diffrn_reflns_number 7469
_diffrn_reflns_theta_full 25.25
_diffrn_reflns_theta_max 25.40
_diffrn_reflns_theta_min 3.16
_exptl_absorpt_coefficient_mu 0.078
_exptl_absorpt_correction_T_max 0.9845
_exptl_absorpt_correction_T_min 0.9769
_exptl_absorpt_correction_type multi-scan
_exptl_absorpt_process_details sadabs
_exptl_crystal_colour brown
_exptl_crystal_density_diffrn 1.245
_exptl_crystal_density_method 'not measured'
_exptl_crystal_description block
_exptl_crystal_F_000 616
_exptl_crystal_size_max 0.30
_exptl_crystal_size_mid 0.24
_exptl_crystal_size_min 0.20
_refine_diff_density_max 0.237
_refine_diff_density_min -0.212
_refine_diff_density_rms 0.039
_refine_ls_extinction_method none
_refine_ls_goodness_of_fit_ref 1.018
_refine_ls_hydrogen_treatment constr
_refine_ls_matrix_type full
_refine_ls_number_parameters 131
_refine_ls_number_reflns 1548
_refine_ls_number_restraints 0
_refine_ls_restrained_S_all 1.018
_refine_ls_R_factor_all 0.1098
_refine_ls_R_factor_gt 0.0591
_refine_ls_shift/su_max 0.000
_refine_ls_shift/su_mean 0.000
_refine_ls_structure_factor_coef Fsqd
_refine_ls_weighting_details 'calc w=1/[\s^2^(Fo^2^)+(0.0816P)^2^+0.2794P] where P=(Fo^2^+2Fc^2^)/3'
_refine_ls_weighting_scheme calc
_refine_ls_wR_factor_gt 0.1473
_refine_ls_wR_factor_ref 0.1744
_reflns_number_gt 906
_reflns_number_total 1548
_reflns_threshold_expression >2sigma(I)
_cod_data_source_file d5dt02824h2.cif
_cod_data_source_block umd579
_cod_depositor_comments
;
The following automatic conversions were performed:

data item '_symmetry_cell_setting' value 'Orthorhombic' was changed
to 'orthorhombic' in accordance with the
/home/data/users/saulius/crontab/automatic-downloads/rss-feeds/RSC/lib/dictionaries/cif_core.dic
dictionary named 'cif_core.dic' version 2.4.2 last updated on
2011-04-26.

Automatic conversion script
Id: cif_fix_values 8170 2020-07-09 18:12:32Z antanas 
;
_cod_original_sg_symbol_H-M Pnma
_cod_database_code 7720221

loop_
_symmetry_equiv_pos_as_xyz
'x, y, z'
'-x+1/2, -y, z+1/2'
'-x, y+1/2, -z'
'x+1/2, -y+1/2, -z+1/2'
'-x, -y, -z'
'x-1/2, y, -z-1/2'
'x, -y-1/2, z'
'-x-1/2, y-1/2, z-1/2'

loop_
_atom_site_label
_atom_site_type_symbol
_atom_site_fract_x
_atom_site_fract_y
_atom_site_fract_z
_atom_site_U_iso_or_equiv
_atom_site_adp_type
_atom_site_occupancy
_atom_site_symmetry_multiplicity
_atom_site_calc_flag
_atom_site_refinement_flags
_atom_site_disorder_assembly
_atom_site_disorder_group
C1 C 0.5571(2) 0.7500 0.47826(18) 0.0482(8) Uani 1 2 d S . .
HA H 0.5631 0.7500 0.4226 0.058 Uiso 1 2 calc SR . .
C2 C 0.4636(2) 0.7500 0.51383(18) 0.0471(8) Uani 1 2 d S . .
C3 C 0.5323(3) 0.7500 0.64066(18) 0.0533(9) Uani 1 2 d S . .
C4 C 0.6282(2) 0.7500 0.60929(17) 0.0510(8) Uani 1 2 d S . .
H4A H 0.6833 0.7500 0.6434 0.061 Uiso 1 2 calc SR . .
C5 C 0.6416(2) 0.7500 0.52616(16) 0.0442(8) Uani 1 2 d S . .
C6 C 0.7440(2) 0.7500 0.49189(18) 0.0488(8) Uani 1 2 d S . .
C7 C 0.9116(3) 0.7500 0.5086(2) 0.0905(14) Uani 1 2 d S . .
H7A H 0.9672 0.7500 0.5423 0.109 Uiso 1 2 calc SR . .
C8 C 0.9266(3) 0.7500 0.4288(2) 0.0988(15) Uani 1 2 d S . .
H8A H 0.9917 0.7500 0.4091 0.119 Uiso 1 2 calc SR . .
C9 C 0.7613(3) 0.7500 0.4107(2) 0.0851(13) Uani 1 2 d S . .
H9A H 0.7063 0.7500 0.3765 0.102 Uiso 1 2 calc SR . .
C10 C 0.3726(2) 0.7500 0.46318(19) 0.0497(8) Uani 1 2 d S . .
C11 C 0.2771(3) 0.7500 0.4969(2) 0.0672(10) Uani 1 2 d S . .
H11A H 0.2712 0.7500 0.5526 0.081 Uiso 1 2 calc SR . .
C12 C 0.2084(3) 0.7500 0.3737(3) 0.0805(12) Uani 1 2 d S . .
H12A H 0.1529 0.7500 0.3400 0.097 Uiso 1 2 calc SR . .
C13 C 0.3021(3) 0.7500 0.3397(2) 0.0758(11) Uani 1 2 d S . .
H13A H 0.3080 0.7500 0.2840 0.091 Uiso 1 2 calc SR . .
C14 C 0.5104(3) 0.7500 0.73150(18) 0.0645(10) Uani 1 2 d S . .
C15 C 0.6072(3) 0.7500 0.7810(2) 0.0969(15) Uani 1 2 d S . .
H15A H 0.6456 0.6379 0.7683 0.145 Uiso 0.50 1 calc PR . .
H15B H 0.5911 0.7500 0.8372 0.145 Uiso 1 2 calc SR . .
H15C H 0.6456 0.8621 0.7683 0.145 Uiso 0.50 1 calc PR . .
C16 C 0.4506(2) 0.5711(4) 0.75150(14) 0.0933(10) Uani 1 1 d . . .
H16A H 0.4892 0.4599 0.7380 0.140 Uiso 1 1 calc R . .
H16B H 0.3895 0.5709 0.7212 0.140 Uiso 1 1 calc R . .
H16C H 0.4355 0.5696 0.8079 0.140 Uiso 1 1 calc R . .
N1 N 0.4508(2) 0.7500 0.59371(16) 0.0546(7) Uani 1 2 d S . .
N2 N 0.8212(2) 0.7500 0.54160(16) 0.0760(10) Uani 1 2 d S . .
N3 N 0.8519(3) 0.7500 0.37794(19) 0.1074(14) Uani 1 2 d S . .
N4 N 0.1938(2) 0.7500 0.4529(2) 0.0818(10) Uani 1 2 d S . .
N5 N 0.3842(2) 0.7500 0.38410(16) 0.0613(8) Uani 1 2 d S . .

loop_
_atom_site_aniso_label
_atom_site_aniso_U_11
_atom_site_aniso_U_22
_atom_site_aniso_U_33
_atom_site_aniso_U_23
_atom_site_aniso_U_13
_atom_site_aniso_U_12
C1 0.064(2) 0.041(2) 0.0400(15) 0.000 0.0069(15) 0.000
C2 0.0573(18) 0.0336(18) 0.0504(17) 0.000 0.0069(15) 0.000
C3 0.072(2) 0.046(2) 0.0415(17) 0.000 0.0089(17) 0.000
C4 0.064(2) 0.048(2) 0.0406(16) 0.000 0.0073(15) 0.000
C5 0.0565(18) 0.0349(18) 0.0411(16) 0.000 0.0059(14) 0.000
C6 0.0552(18) 0.047(2) 0.0445(17) 0.000 0.0074(15) 0.000
C7 0.055(2) 0.146(4) 0.071(2) 0.000 -0.005(2) 0.000
C8 0.062(2) 0.163(5) 0.071(3) 0.000 0.016(2) 0.000
C9 0.056(2) 0.150(4) 0.050(2) 0.000 0.0075(17) 0.000
C10 0.0541(18) 0.0322(18) 0.063(2) 0.000 0.0062(16) 0.000
C11 0.066(2) 0.059(2) 0.076(2) 0.000 0.005(2) 0.000
C12 0.065(3) 0.074(3) 0.103(3) 0.000 -0.021(2) 0.000
C13 0.072(2) 0.081(3) 0.074(2) 0.000 -0.010(2) 0.000
C14 0.080(2) 0.070(3) 0.0433(18) 0.000 0.0172(17) 0.000
C15 0.108(3) 0.140(4) 0.0427(18) 0.000 0.005(2) 0.000
C16 0.125(2) 0.092(2) 0.0622(15) 0.0127(17) 0.0301(15) -0.0146(19)
N1 0.0655(17) 0.0486(17) 0.0498(15) 0.000 0.0136(13) 0.000
N2 0.0646(19) 0.113(3) 0.0503(16) 0.000 -0.0004(15) 0.000
N3 0.063(2) 0.199(4) 0.0599(19) 0.000 0.0124(18) 0.000
N4 0.0562(18) 0.085(2) 0.104(3) 0.000 0.0021(19) 0.000
N5 0.0614(17) 0.064(2) 0.0590(17) 0.000 -0.0015(14) 0.000

loop_
_atom_type_symbol
_atom_type_description
_atom_type_scat_dispersion_real
_atom_type_scat_dispersion_imag
_atom_type_scat_source
C C 0.0033 0.0016 'International Tables Vol C Tables 4.2.6.8 and 6.1.1.4'
H H 0.0000 0.0000 'International Tables Vol C Tables 4.2.6.8 and 6.1.1.4'
N N 0.0061 0.0033 'International Tables Vol C Tables 4.2.6.8 and 6.1.1.4'

loop_
_geom_angle_atom_site_label_1
_geom_angle_atom_site_label_2
_geom_angle_atom_site_label_3
_geom_angle
_geom_angle_site_symmetry_1
_geom_angle_site_symmetry_3
_geom_angle_publ_flag
C5 C1 C2 119.5(3) . . ?
C5 C1 HA 120.3 . . ?
C2 C1 HA 120.3 . . ?
N1 C2 C1 122.7(3) . . ?
N1 C2 C10 117.4(3) . . ?
C1 C2 C10 120.0(3) . . ?
N1 C3 C4 122.2(3) . . ?
N1 C3 C14 114.6(3) . . ?
C4 C3 C14 123.1(3) . . ?
C3 C4 C5 119.5(3) . . ?
C3 C4 H4A 120.2 . . ?
C5 C4 H4A 120.2 . . ?
C1 C5 C4 117.8(3) . . ?
C1 C5 C6 122.2(3) . . ?
C4 C5 C6 120.0(3) . . ?
N2 C6 C9 118.9(3) . . ?
N2 C6 C5 118.7(3) . . ?
C9 C6 C5 122.4(3) . . ?
N2 C7 C8 123.0(4) . . ?
N2 C7 H7A 118.5 . . ?
C8 C7 H7A 118.5 . . ?
N3 C8 C7 121.7(4) . . ?
N3 C8 H8A 119.1 . . ?
C7 C8 H8A 119.1 . . ?
N3 C9 C6 124.0(3) . . ?
N3 C9 H9A 118.0 . . ?
C6 C9 H9A 118.0 . . ?
N5 C10 C11 120.4(3) . . ?
N5 C10 C2 118.0(3) . . ?
C11 C10 C2 121.6(3) . . ?
N4 C11 C10 123.0(4) . . ?
N4 C11 H11A 118.5 . . ?
C10 C11 H11A 118.5 . . ?
N4 C12 C13 122.8(4) . . ?
N4 C12 H12A 118.6 . . ?
C13 C12 H12A 118.6 . . ?
N5 C13 C12 121.7(4) . . ?
N5 C13 H13A 119.1 . . ?
C12 C13 H13A 119.1 . . ?
C16 C14 C16 110.7(3) . 7_575 ?
C16 C14 C15 108.99(19) . . ?
C16 C14 C15 108.99(19) 7_575 . ?
C16 C14 C3 108.34(19) . . ?
C16 C14 C3 108.34(19) 7_575 . ?
C15 C14 C3 111.5(3) . . ?
C14 C15 H15A 109.5 . . ?
C14 C15 H15B 109.5 . . ?
H15A C15 H15B 109.5 . . ?
C14 C15 H15C 109.5 . . ?
H15A C15 H15C 109.5 . . ?
H15B C15 H15C 109.5 . . ?
C14 C16 H16A 109.5 . . ?
C14 C16 H16B 109.5 . . ?
H16A C16 H16B 109.5 . . ?
C14 C16 H16C 109.5 . . ?
H16A C16 H16C 109.5 . . ?
H16B C16 H16C 109.5 . . ?
C2 N1 C3 118.3(3) . . ?
C6 N2 C7 116.9(3) . . ?
C8 N3 C9 115.5(3) . . ?
C12 N4 C11 114.9(3) . . ?
C13 N5 C10 117.2(3) . . ?

loop_
_geom_bond_atom_site_label_1
_geom_bond_atom_site_label_2
_geom_bond_distance
_geom_bond_site_symmetry_2
_geom_bond_publ_flag
C1 C5 1.382(4) . ?
C1 C2 1.383(4) . ?
C1 HA 0.9300 . ?
C2 N1 1.340(4) . ?
C2 C10 1.479(4) . ?
C3 N1 1.341(4) . ?
C3 C4 1.384(4) . ?
C3 C14 1.539(4) . ?
C4 C5 1.394(4) . ?
C4 H4A 0.9300 . ?
C5 C6 1.482(4) . ?
C6 N2 1.323(4) . ?
C6 C9 1.370(4) . ?
C7 N2 1.327(4) . ?
C7 C8 1.343(5) . ?
C7 H7A 0.9300 . ?
C8 N3 1.308(5) . ?
C8 H8A 0.9300 . ?
C9 N3 1.328(4) . ?
C9 H9A 0.9300 . ?
C10 N5 1.324(4) . ?
C10 C11 1.395(4) . ?
C11 N4 1.332(4) . ?
C11 H11A 0.9300 . ?
C12 N4 1.332(5) . ?
C12 C13 1.374(5) . ?
C12 H12A 0.9300 . ?
C13 N5 1.323(4) . ?
C13 H13A 0.9300 . ?
C14 C16 1.521(3) . ?
C14 C16 1.521(3) 7_575 ?
C14 C15 1.534(5) . ?
C15 H15A 0.9600 . ?
C15 H15B 0.9600 . ?
C15 H15C 0.9600 . ?
C16 H16A 0.9600 . ?
C16 H16B 0.9600 . ?
C16 H16C 0.9600 . ?

loop_
_geom_torsion_atom_site_label_1
_geom_torsion_atom_site_label_2
_geom_torsion_atom_site_label_3
_geom_torsion_atom_site_label_4
_geom_torsion
_geom_torsion_site_symmetry_1
_geom_torsion_site_symmetry_2
_geom_torsion_site_symmetry_3
_geom_torsion_site_symmetry_4
_geom_torsion_publ_flag
C5 C1 C2 N1 0.0 . . . . ?
C5 C1 C2 C10 180.0 . . . . ?
N1 C3 C4 C5 0.0 . . . . ?
C14 C3 C4 C5 180.0 . . . . ?
C2 C1 C5 C4 0.0 . . . . ?
C2 C1 C5 C6 180.0 . . . . ?
C3 C4 C5 C1 0.0 . . . . ?
C3 C4 C5 C6 180.0 . . . . ?
C1 C5 C6 N2 180.0 . . . . ?
C4 C5 C6 N2 0.0 . . . . ?
C1 C5 C6 C9 0.0 . . . . ?
C4 C5 C6 C9 180.0 . . . . ?
N2 C7 C8 N3 0.0 . . . . ?
N2 C6 C9 N3 0.0 . . . . ?
C5 C6 C9 N3 180.0 . . . . ?
N1 C2 C10 N5 180.0 . . . . ?
C1 C2 C10 N5 0.0 . . . . ?
N1 C2 C10 C11 0.0 . . . . ?
C1 C2 C10 C11 180.0 . . . . ?
N5 C10 C11 N4 0.0 . . . . ?
C2 C10 C11 N4 180.0 . . . . ?
N4 C12 C13 N5 0.0 . . . . ?
N1 C3 C14 C16 60.1(2) . . . . ?
C4 C3 C14 C16 -119.9(2) . . . . ?
N1 C3 C14 C16 -60.1(2) . . . 7_575 ?
C4 C3 C14 C16 119.9(2) . . . 7_575 ?
N1 C3 C14 C15 180.0 . . . . ?
C4 C3 C14 C15 0.000(1) . . . . ?
C1 C2 N1 C3 0.0 . . . . ?
C10 C2 N1 C3 180.0 . . . . ?
C4 C3 N1 C2 0.0 . . . . ?
C14 C3 N1 C2 180.0 . . . . ?
C9 C6 N2 C7 0.0 . . . . ?
C5 C6 N2 C7 180.0 . . . . ?
C8 C7 N2 C6 0.0 . . . . ?
C7 C8 N3 C9 0.0 . . . . ?
C6 C9 N3 C8 0.0 . . . . ?
C13 C12 N4 C11 0.0 . . . . ?
C10 C11 N4 C12 0.0 . . . . ?
C12 C13 N5 C10 0.0 . . . . ?
C11 C10 N5 C13 0.0 . . . . ?
C2 C10 N5 C13 180.0 . . . . ?
